data_4324640
loop_
_publ_author_name
'Jinsong Hu'
'Liangfang Huang'
'Xiaoqiang Yao'
'Ling Qin'
'Yizhi Li'
'Zijian Guo'
'Hegen Zheng'
'Ziling Xue'

_publ_section_title
;
 Six New Metal-Organic Frameworks Based on Polycarboxylate Acids and
 V-shaped Imidazole-Based Synthon: Syntheses, Crystal Structures, and
 Properties
;
_journal_name_full 'Inorganic Chemistry'
_journal_page_first 2404
_journal_page_last 2414
_journal_paper_doi 10.1021/ic102207n
_journal_volume 50
_journal_year 2011
_chemical_formula_moiety 'C78 H62 N12 O22 Zn3'
_chemical_formula_sum 'C78 H62 N12 O22 Zn3'
_chemical_formula_weight 1697.49
_chemical_name_systematic
; 
 ? 
;
_space_group_IT_number 43
_symmetry_cell_setting orthorhombic
_symmetry_space_group_name_Hall 'F 2 -2d'
_symmetry_space_group_name_H-M 'F d d 2'
_atom_sites_solution_hydrogens geom
_atom_sites_solution_primary direct
_atom_sites_solution_secondary difmap
_audit_creation_method SHELXL-97
_cell_angle_alpha 90.00
_cell_angle_beta 90.00
_cell_angle_gamma 90.00
_cell_formula_units_Z 16
_cell_length_a 25.498(5)
_cell_length_b 30.011(6)
_cell_length_c 44.331(9)
_cell_measurement_reflns_used 5473
_cell_measurement_temperature 293(2)
_cell_measurement_theta_max 23.55
_cell_measurement_theta_min 2.23
_cell_volume 33923(12)
_computing_cell_refinement 'SMART (Bruker, 2000)'
_computing_data_collection 'SMART (Bruker, 2000)'
_computing_data_reduction 'SMART (Bruker, 2000)'
_computing_molecular_graphics SHELXTL
_computing_publication_material SHELXTL
_computing_structure_refinement 'SHELXL-97 (Sheldrick, 1997)'
_computing_structure_solution 'SHELXS-97 (Sheldrick, 1990)'
_diffrn_ambient_temperature 293(2)
_diffrn_measured_fraction_theta_full 0.997
_diffrn_measured_fraction_theta_max 0.997
_diffrn_measurement_device_type 'CCD area detector'
_diffrn_measurement_method 'phi and omega scans'
_diffrn_radiation_monochromator graphite
_diffrn_radiation_source 'fine-focus sealed tube'
_diffrn_radiation_type MoK\a
_diffrn_radiation_wavelength 0.71073
_diffrn_reflns_av_R_equivalents 0.0523
_diffrn_reflns_av_sigmaI/netI 0.0515
_diffrn_reflns_limit_h_max 30
_diffrn_reflns_limit_h_min -29
_diffrn_reflns_limit_k_max 35
_diffrn_reflns_limit_k_min -31
_diffrn_reflns_limit_l_max 40
_diffrn_reflns_limit_l_min -52
_diffrn_reflns_number 41244
_diffrn_reflns_theta_full 25.00
_diffrn_reflns_theta_max 25.00
_diffrn_reflns_theta_min 2.10
_exptl_absorpt_coefficient_mu 0.917
_exptl_absorpt_correction_T_max 0.8209
_exptl_absorpt_correction_T_min 0.7800
_exptl_absorpt_correction_type multi-scan
_exptl_absorpt_process_details 'SADABS; Bruker, 2000'
_exptl_crystal_colour colorless
_exptl_crystal_density_diffrn 1.329
_exptl_crystal_description block
_exptl_crystal_F_000 13920
_exptl_crystal_size_max 0.26
_exptl_crystal_size_mid 0.25
_exptl_crystal_size_min 0.23
_refine_diff_density_max 1.944
_refine_diff_density_min -0.854
_refine_diff_density_rms 0.138
_refine_ls_abs_structure_details 'Flack H D (1983), Acta Cryst. A39, 876-881'
_refine_ls_abs_structure_Flack 0.004(14)
_refine_ls_extinction_method none
_refine_ls_goodness_of_fit_ref 0.963
_refine_ls_hydrogen_treatment constr
_refine_ls_matrix_type full
_refine_ls_number_parameters 992
_refine_ls_number_reflns 13160
_refine_ls_number_restraints 6
_refine_ls_restrained_S_all 0.966
_refine_ls_R_factor_all 0.0881
_refine_ls_R_factor_gt 0.0749
_refine_ls_shift/su_max 0.013
_refine_ls_shift/su_mean 0.000
_refine_ls_structure_factor_coef Fsqd
_refine_ls_weighting_details 'calc w=1/[\s^2^(Fo^2^)+(0.1417P)^2^+0.0000P] where P=(Fo^2^+2Fc^2^)/3'
_refine_ls_weighting_scheme calc
_refine_ls_wR_factor_gt 0.1824
_refine_ls_wR_factor_ref 0.1916
_reflns_number_gt 9877
_reflns_number_total 13160
_reflns_threshold_expression >2sigma(I)
_cod_data_source_file ic102207n_si_002_3.cif
_cod_data_source_block 3
_cod_original_sg_symbol_Hall F2-2d
_cod_database_code 4324640

loop_
_symmetry_equiv_pos_as_xyz
'x, y, z'
'-x, -y, z'
'x+1/4, -y+1/4, z+1/4'
'-x+1/4, y+1/4, z+1/4'
'x, y+1/2, z+1/2'
'-x, -y+1/2, z+1/2'
'x+1/4, -y+3/4, z+3/4'
'-x+1/4, y+3/4, z+3/4'
'x+1/2, y, z+1/2'
'-x+1/2, -y, z+1/2'
'x+3/4, -y+1/4, z+3/4'
'-x+3/4, y+1/4, z+3/4'
'x+1/2, y+1/2, z'
'-x+1/2, -y+1/2, z'
'x+3/4, -y+3/4, z+1/4'
'-x+3/4, y+3/4, z+1/4'

loop_
_atom_site_label
_atom_site_type_symbol
_atom_site_fract_x
_atom_site_fract_y
_atom_site_fract_z
_atom_site_U_iso_or_equiv
_atom_site_adp_type
_atom_site_occupancy
_atom_site_symmetry_multiplicity
_atom_site_calc_flag
_atom_site_refinement_flags
C1 C -0.0013(3) 0.2427(2) 0.18845(18) 0.058(2) Uani 1 1 d .
H1 H 0.0032 0.2732 0.1863 0.069 Uiso 1 1 calc R
C2 C -0.0262(3) 0.2158(2) 0.16864(18) 0.0580(19) Uani 1 1 d .
H2 H -0.0420 0.2241 0.1506 0.070 Uiso 1 1 calc R
C3 C 0.0014(3) 0.1769(2) 0.20645(17) 0.0491(18) Uani 1 1 d .
H3 H 0.0079 0.1531 0.2194 0.059 Uiso 1 1 calc R
C4 C -0.0265(3) 0.0927(3) 0.1742(2) 0.064(2) Uani 1 1 d .
H4 H -0.0001 0.0895 0.1885 0.077 Uiso 1 1 calc R
C5 C -0.0843(3) 0.1387(2) 0.14754(19) 0.0555(19) Uani 1 1 d .
H5 H -0.0982 0.1668 0.1436 0.067 Uiso 1 1 calc R
C6 C -0.1049(3) 0.1005(3) 0.1327(2) 0.060(2) Uani 1 1 d .
H6 H -0.1310 0.1031 0.1181 0.072 Uiso 1 1 calc R
C7 C -0.0452(3) 0.1339(2) 0.16708(17) 0.0439(16) Uani 1 1 d .
C8 C -0.0475(3) 0.0553(2) 0.16000(19) 0.060(2) Uani 1 1 d .
H8 H -0.0344 0.0272 0.1645 0.072 Uiso 1 1 calc R
C9 C -0.0851(3) 0.0596(2) 0.1406(2) 0.060(2) Uani 1 1 d .
C10 C -0.0644(3) -0.1056(2) 0.11630(18) 0.0499(18) Uani 1 1 d .
C11 C -0.0597(3) -0.0300(3) 0.1001(2) 0.071(2) Uani 1 1 d U
H11 H -0.0484 -0.0087 0.0863 0.085 Uiso 1 1 calc R
C12 C -0.0892(3) -0.0171(3) 0.1242(2) 0.061(2) Uani 1 1 d U
C13 C -0.0923(4) -0.0919(3) 0.1416(2) 0.067(2) Uani 1 1 d .
H13 H -0.1022 -0.1127 0.1561 0.080 Uiso 1 1 calc R
C14 C -0.1053(4) -0.0478(3) 0.1452(3) 0.080(3) Uani 1 1 d .
H14 H -0.1250 -0.0387 0.1618 0.095 Uiso 1 1 calc R
C15 C -0.0464(3) -0.0743(2) 0.09601(19) 0.0554(19) Uani 1 1 d .
H15 H -0.0255 -0.0828 0.0798 0.067 Uiso 1 1 calc R
C16 C -0.0164(3) -0.1719(2) 0.09782(18) 0.0522(18) Uani 1 1 d .
H16 H 0.0121 -0.1570 0.0894 0.063 Uiso 1 1 calc R
C17 C -0.0891(3) -0.1855(3) 0.1204(2) 0.066(2) Uani 1 1 d .
H17 H -0.1205 -0.1824 0.1309 0.080 Uiso 1 1 calc R
C18 C -0.0678(3) -0.2236(3) 0.1110(2) 0.068(2) Uani 1 1 d .
H18 H -0.0823 -0.2518 0.1135 0.081 Uiso 1 1 calc R
C19 C 0.0669(3) 0.1703(2) 0.28270(19) 0.0543(19) Uani 1 1 d .
C20 C 0.0218(3) 0.1386(3) 0.3273(2) 0.065(2) Uani 1 1 d .
H20 H -0.0025 0.1616 0.3264 0.078 Uiso 1 1 calc R
C21 C 0.0615(3) 0.1363(2) 0.30636(17) 0.0496(17) Uani 1 1 d .
C22 C 0.0988(3) 0.1028(2) 0.30839(18) 0.0540(19) Uani 1 1 d .
H22 H 0.1258 0.1016 0.2943 0.065 Uiso 1 1 calc R
C23 C 0.0965(3) 0.0719(2) 0.3305(2) 0.064(2) Uani 1 1 d .
C24 C 0.1395(4) 0.0366(3) 0.3342(3) 0.070(2) Uani 1 1 d U
C25 C 0.0561(4) 0.0735(3) 0.3513(2) 0.066(2) Uani 1 1 d .
H25 H 0.0543 0.0521 0.3665 0.079 Uiso 1 1 calc R
C26 C 0.0182(3) 0.1065(3) 0.34973(19) 0.063(2) Uani 1 1 d .
C27 C 0.1219(3) 0.2995(2) 0.23772(19) 0.0559(19) Uani 1 1 d .
C28 C 0.2122(3) 0.3042(2) 0.26123(19) 0.0563(19) Uani 1 1 d .
H28 H 0.2038 0.2801 0.2735 0.068 Uiso 1 1 calc R
C29 C 0.1754(3) 0.3211(2) 0.24021(17) 0.0462(17) Uani 1 1 d .
C30 C 0.1870(3) 0.3572(2) 0.22226(16) 0.0468(16) Uani 1 1 d .
H30 H 0.1624 0.3680 0.2086 0.056 Uiso 1 1 calc R
C31 C 0.2362(3) 0.3774(2) 0.22494(17) 0.0475(17) Uani 1 1 d .
C32 C 0.2514(3) 0.4155(2) 0.20514(18) 0.0533(18) Uani 1 1 d .
C33 C 0.2720(3) 0.3612(2) 0.24542(18) 0.0539(18) Uani 1 1 d .
H33 H 0.3043 0.3752 0.2476 0.065 Uiso 1 1 calc R
C34 C 0.2603(3) 0.3240(2) 0.26298(18) 0.0547(19) Uani 1 1 d .
C35 C 0.2788(3) 0.4926(2) 0.10589(18) 0.0550(19) Uani 1 1 d .
H35 H 0.2761 0.5235 0.1054 0.066 Uiso 1 1 calc R
C36 C 0.2991(3) 0.4680(2) 0.08362(18) 0.0507(17) Uani 1 1 d .
H36 H 0.3135 0.4779 0.0655 0.061 Uiso 1 1 calc R
C37 C 0.2713(3) 0.4249(2) 0.12059(16) 0.0451(16) Uani 1 1 d .
H37 H 0.2627 0.3996 0.1317 0.054 Uiso 1 1 calc R
C38 C 0.2846(3) 0.3463(2) 0.08084(18) 0.0533(18) Uani 1 1 d .
H38 H 0.2579 0.3440 0.0951 0.064 Uiso 1 1 calc R
C39 C 0.3100(3) 0.3860(2) 0.07663(16) 0.0456(16) Uani 1 1 d .
C40 C 0.3501(3) 0.3898(2) 0.05625(17) 0.0489(17) Uani 1 1 d .
H40 H 0.3673 0.4169 0.0541 0.059 Uiso 1 1 calc R
C41 C 0.3651(3) 0.3541(2) 0.03901(18) 0.0538(19) Uani 1 1 d .
H41 H 0.3928 0.3562 0.0255 0.065 Uiso 1 1 calc R
C42 C 0.3372(3) 0.3149(2) 0.0425(2) 0.059(2) Uani 1 1 d .
C43 C 0.2989(3) 0.3095(2) 0.06374(17) 0.0512(18) Uani 1 1 d .
H43 H 0.2828 0.2820 0.0666 0.061 Uiso 1 1 calc R
C44 C 0.3366(4) 0.2381(3) 0.0256(3) 0.076(3) Uani 1 1 d .
C45 C 0.3077(3) 0.2214(2) 0.0017(2) 0.066(2) Uani 1 1 d .
H45 H 0.2966 0.2399 -0.0139 0.080 Uiso 1 1 calc R
C46 C 0.2960(3) 0.1770(2) 0.0016(2) 0.058 Uani 1 1 d U
H46 H 0.2775 0.1647 -0.0145 0.070 Uiso 1 1 calc R
C47 C 0.3383(4) 0.1679(3) 0.0489(2) 0.068(2) Uani 1 1 d .
H47 H 0.3480 0.1500 0.0651 0.082 Uiso 1 1 calc R
C48 C 0.3513(4) 0.2130(3) 0.0486(2) 0.069(2) Uani 1 1 d .
H48 H 0.3703 0.2253 0.0645 0.083 Uiso 1 1 calc R
C49 C 0.3115(3) 0.1503(2) 0.02538(19) 0.056(2) Uani 1 1 d U
C50 C 0.3272(4) 0.0697(3) 0.0387(2) 0.073(2) Uani 1 1 d .
H50 H 0.3572 0.0728 0.0505 0.088 Uiso 1 1 calc R
C51 C 0.2613(3) 0.0844(2) 0.01017(17) 0.0495(17) Uani 1 1 d .
H51 H 0.2373 0.0999 -0.0016 0.059 Uiso 1 1 calc R
C52 C 0.3028(3) 0.0321(3) 0.0322(2) 0.064(2) Uani 1 1 d .
H52 H 0.3130 0.0041 0.0390 0.077 Uiso 1 1 calc R
C53 C 0.1595(3) 0.5485(2) 0.14940(17) 0.0470(17) Uani 1 1 d .
C54 C 0.1044(3) 0.5700(2) 0.14869(17) 0.0463(16) Uani 1 1 d .
C55 C 0.0661(3) 0.5529(2) 0.16803(18) 0.0524(18) Uani 1 1 d .
H55 H 0.0737 0.5285 0.1802 0.063 Uiso 1 1 calc R
C56 C 0.0172(3) 0.5723(3) 0.1691(2) 0.063(2) Uani 1 1 d .
C57 C 0.0079(3) 0.6097(3) 0.1520(2) 0.066(2) Uani 1 1 d .
H57 H -0.0244 0.6240 0.1532 0.079 Uiso 1 1 calc R
C58 C 0.0463(3) 0.6262(2) 0.13302(18) 0.057(2) Uani 1 1 d .
C59 C 0.0325(5) 0.6660(3) 0.1140(2) 0.083(3) Uani 1 1 d .
C60 C 0.0939(3) 0.6066(2) 0.13164(16) 0.0536(18) Uani 1 1 d .
H60 H 0.1196 0.6182 0.1190 0.064 Uiso 1 1 calc R
C61 C 0.2809(3) 0.5774(2) 0.18465(18) 0.0538(18) Uani 1 1 d .
H61 H 0.2577 0.5918 0.1717 0.065 Uiso 1 1 calc R
C62 C 0.3205(3) 0.5262(3) 0.2079(2) 0.065(2) Uani 1 1 d .
H62 H 0.3314 0.4982 0.2142 0.078 Uiso 1 1 calc R
C63 C 0.3401(4) 0.5656(3) 0.2183(2) 0.077(3) Uani 1 1 d .
H63 H 0.3654 0.5693 0.2332 0.092 Uiso 1 1 calc R
C64 C 0.3039(5) 0.6727(3) 0.1856(3) 0.091(3) Uani 1 1 d .
H64 H 0.2783 0.6616 0.1726 0.109 Uiso 1 1 calc R
C65 C 0.3251(3) 0.6446(3) 0.2036(2) 0.060(2) Uani 1 1 d .
C66 C 0.3570(5) 0.6620(4) 0.2254(3) 0.099(4) Uani 1 1 d .
H66 H 0.3689 0.6434 0.2407 0.118 Uiso 1 1 calc R
C67 C 0.3147(5) 0.7178(3) 0.1832(3) 0.092(3) Uani 1 1 d .
H67 H 0.2987 0.7361 0.1690 0.110 Uiso 1 1 calc R
C68 C 0.3516(5) 0.7334(3) 0.2038(3) 0.092(4) Uani 1 1 d .
C69 C 0.3720(5) 0.7061(4) 0.2255(3) 0.103(4) Uani 1 1 d .
H69 H 0.3953 0.7170 0.2399 0.124 Uiso 1 1 calc R
C70 C 0.3451(4) 0.8105(3) 0.2141(2) 0.076(3) Uani 1 1 d .
C71 C 0.3077(4) 0.8072(3) 0.2366(2) 0.069(2) Uani 1 1 d .
H71 H 0.2962 0.7791 0.2425 0.083 Uiso 1 1 calc R
C72 C 0.3634(3) 0.8530(2) 0.20649(18) 0.063(2) Uani 1 1 d .
H72 H 0.3885 0.8561 0.1914 0.075 Uiso 1 1 calc R
C73 C 0.3449(3) 0.8893(2) 0.22089(18) 0.057(2) Uani 1 1 d .
H73 H 0.3582 0.9172 0.2161 0.069 Uiso 1 1 calc R
C74 C 0.3062(3) 0.8855(2) 0.24276(16) 0.0470(17) Uani 1 1 d .
C75 C 0.2870(3) 0.8446(3) 0.2503(2) 0.066(2) Uani 1 1 d .
H75 H 0.2602 0.8419 0.2644 0.080 Uiso 1 1 calc R
C76 C 0.2654(3) 0.9251(2) 0.28425(19) 0.056(2) Uani 1 1 d .
H76 H 0.2590 0.9000 0.2960 0.067 Uiso 1 1 calc R
C77 C 0.2927(3) 0.9685(2) 0.24796(18) 0.0514(17) Uani 1 1 d .
H77 H 0.3077 0.9783 0.2300 0.062 Uiso 1 1 calc R
C78 C 0.2716(3) 0.9937(2) 0.26995(19) 0.059(2) Uani 1 1 d .
H78 H 0.2699 1.0246 0.2697 0.071 Uiso 1 1 calc R
N1 N 0.0158(2) 0.21830(19) 0.21171(14) 0.0522(15) Uani 1 1 d .
N2 N -0.0233(2) 0.17368(18) 0.18067(13) 0.0444(13) Uani 1 1 d .
N3 N -0.0560(2) -0.15132(19) 0.11160(14) 0.0513(15) Uani 1 1 d .
N4 N -0.0215(3) -0.21442(18) 0.09730(15) 0.0514(15) Uani 1 1 d .
N5 N 0.2627(2) 0.46676(17) 0.12950(13) 0.0453(13) Uani 1 1 d .
N6 N 0.2940(2) 0.42457(16) 0.09354(13) 0.0458(14) Uani 1 1 d .
N7 N 0.2999(2) 0.10314(18) 0.02476(14) 0.0491(14) Uani 1 1 d .
N8 N 0.2602(2) 0.04050(17) 0.01406(14) 0.0491(15) Uani 1 1 d .
N9 N 0.2840(2) 0.53379(19) 0.18776(14) 0.0477(14) Uani 1 1 d .
N10 N 0.3156(3) 0.5984(2) 0.20257(15) 0.0566(16) Uani 1 1 d .
N11 N 0.2870(2) 0.92457(17) 0.25777(13) 0.0428(13) Uani 1 1 d .
N12 N 0.2534(2) 0.96758(18) 0.29233(15) 0.0525(15) Uani 1 1 d .
O1 O 0.0308(2) 0.19943(17) 0.28106(13) 0.0613(14) Uani 1 1 d .
O2 O 0.1020(2) 0.16842(17) 0.26397(13) 0.0680(15) Uani 1 1 d .
O3 O -0.0190(3) 0.1068(2) 0.37201(14) 0.0837(19) Uani 1 1 d .
H3A H -0.0397 0.1286 0.3689 0.126 Uiso 1 1 d R
O4 O 0.1657(3) 0.0283(2) 0.31244(18) 0.093(2) Uani 1 1 d .
O5 O 0.1480(3) 0.0197(2) 0.35779(18) 0.088(2) Uani 1 1 d U
O6 O 0.0919(2) 0.3097(2) 0.21716(15) 0.0806(18) Uani 1 1 d .
O7 O 0.1116(2) 0.27094(16) 0.25757(13) 0.0612(15) Uani 1 1 d .
O8 O 0.2948(2) 0.3075(2) 0.28366(15) 0.0767(17) Uani 1 1 d .
H8A H 0.3247 0.3154 0.2792 0.115 Uiso 1 1 calc R
O9 O 0.2140(2) 0.43804(16) 0.19337(12) 0.0557(13) Uani 1 1 d .
O10 O 0.2968(2) 0.42448(19) 0.20077(15) 0.0729(17) Uani 1 1 d .
O11 O 0.16574(19) 0.51774(15) 0.16771(13) 0.0555(12) Uani 1 1 d .
O12 O 0.1930(2) 0.56208(18) 0.13211(15) 0.0745(17) Uani 1 1 d .
O13 O -0.0074(2) 0.68624(17) 0.11814(12) 0.066 Uani 1 1 d U
O14 O 0.0643(2) 0.67783(17) 0.09473(11) 0.060 Uani 1 1 d .
O15 O -0.0173(2) 0.5559(2) 0.18891(16) 0.094(2) Uani 1 1 d .
H15A H -0.0455 0.5708 0.1874 0.141 Uiso 1 1 d RD
O16 O -0.1079(2) 0.02573(16) 0.12366(13) 0.066 Uani 1 1 d .
O17 O 0.3547(3) 0.28214(17) 0.02341(14) 0.082 Uani 1 1 d .
O18 O 0.3700(2) 0.77611(16) 0.20044(13) 0.066 Uani 1 1 d .
O19 O 0.8831(3) 0.5779(3) 0.1647(2) 0.131(3) Uani 1 1 d .
H19D H 0.8509 0.5830 0.1683 0.157 Uiso 1 1 d R
H19A H 0.8879 0.5500 0.1630 0.196 Uiso 1 1 d R
O20 O 0.8919(6) 0.6763(4) 0.1557(3) 0.199(5) Uani 1 1 d .
H20B H 0.9063 0.6968 0.1454 0.298 Uiso 1 1 d R
H20C H 0.9073 0.6742 0.1727 0.298 Uiso 1 1 d R
O21 O 0.0991(6) 0.0973(5) 0.2202(3) 0.270(10) Uani 1 1 d .
H21D H 0.0893 0.1233 0.2252 0.324 Uiso 1 1 d R
H21C H 0.1149 0.0983 0.2033 0.404 Uiso 1 1 d R
Zn1 Zn 0.23614(3) 0.48913(2) 0.168315(18) 0.0463(2) Uani 1 1 d .
Zn2 Zn 0.02934(4) 0.73837(2) 0.081003(19) 0.0492(2) Uani 1 1 d U
Zn3 Zn 0.04218(3) 0.24479(2) 0.24995(2) 0.0488(2) Uani 1 1 d .

loop_
_atom_site_aniso_label
_atom_site_aniso_U_11
_atom_site_aniso_U_22
_atom_site_aniso_U_33
_atom_site_aniso_U_23
_atom_site_aniso_U_13
_atom_site_aniso_U_12
C1 0.082(5) 0.040(4) 0.051(5) 0.003(3) -0.005(4) -0.008(4)
C2 0.083(5) 0.041(4) 0.050(4) -0.005(3) 0.006(4) -0.015(3)
C3 0.074(5) 0.035(4) 0.039(4) -0.006(3) 0.004(4) -0.001(3)
C4 0.055(5) 0.053(5) 0.086(7) -0.017(4) -0.007(4) -0.001(3)
C5 0.067(5) 0.034(4) 0.066(5) -0.013(3) 0.001(4) -0.005(3)
C6 0.051(4) 0.053(4) 0.077(6) -0.025(4) -0.018(4) -0.001(3)
C7 0.047(4) 0.038(3) 0.047(4) -0.014(3) 0.000(3) -0.009(3)
C8 0.058(5) 0.044(4) 0.078(6) -0.019(4) -0.005(4) 0.008(3)
C9 0.048(4) 0.036(4) 0.096(7) -0.019(4) -0.004(4) 0.000(3)
C10 0.052(4) 0.037(4) 0.061(5) -0.008(3) -0.014(4) 0.000(3)
C11 0.064(5) 0.043(4) 0.105(7) -0.003(4) -0.023(5) -0.008(4)
C12 0.055(4) 0.045(4) 0.083(6) -0.024(4) -0.016(4) 0.006(4)
C13 0.078(6) 0.067(5) 0.056(5) -0.011(4) -0.001(4) 0.004(4)
C14 0.067(6) 0.072(6) 0.099(8) -0.036(6) -0.016(5) 0.010(5)
C15 0.057(4) 0.044(4) 0.066(5) -0.015(4) -0.011(4) 0.000(3)
C16 0.059(4) 0.041(4) 0.057(5) -0.002(3) -0.003(4) 0.000(3)
C17 0.060(5) 0.048(4) 0.092(7) -0.004(4) 0.007(5) -0.013(4)
C18 0.060(5) 0.038(4) 0.105(7) -0.005(4) -0.012(5) -0.005(3)
C19 0.059(5) 0.034(4) 0.070(5) -0.017(4) 0.006(4) 0.004(3)
C20 0.066(5) 0.048(4) 0.081(6) 0.003(4) 0.003(5) 0.009(4)
C21 0.061(4) 0.040(4) 0.049(4) -0.004(3) 0.005(4) -0.002(3)
C22 0.066(5) 0.038(4) 0.058(5) -0.007(3) 0.009(4) 0.010(3)
C23 0.077(5) 0.037(4) 0.077(6) -0.006(4) 0.002(5) 0.024(4)
C24 0.084(6) 0.043(4) 0.083(7) 0.006(5) -0.022(5) 0.005(4)
C25 0.079(6) 0.051(4) 0.068(6) 0.009(4) -0.001(5) 0.007(4)
C26 0.068(5) 0.054(5) 0.066(5) 0.001(4) 0.018(4) 0.004(4)
C27 0.063(5) 0.045(4) 0.059(5) -0.007(4) 0.005(4) -0.003(4)
C28 0.057(5) 0.044(4) 0.068(5) 0.006(4) 0.008(4) -0.008(3)
C29 0.050(4) 0.031(3) 0.057(5) -0.006(3) 0.000(3) 0.001(3)
C30 0.048(4) 0.039(4) 0.053(4) -0.002(3) 0.000(3) -0.004(3)
C31 0.046(4) 0.036(3) 0.061(5) -0.007(3) -0.006(3) 0.004(3)
C32 0.059(5) 0.049(4) 0.052(5) 0.003(4) -0.005(4) 0.001(4)
C33 0.050(4) 0.051(4) 0.061(5) 0.003(4) -0.001(4) -0.009(3)
C34 0.054(4) 0.050(4) 0.060(5) 0.016(4) -0.002(4) 0.011(4)
C35 0.077(5) 0.034(4) 0.054(5) 0.007(3) -0.017(4) -0.004(3)
C36 0.072(5) 0.030(3) 0.050(4) 0.003(3) 0.003(4) 0.005(3)
C37 0.065(4) 0.028(3) 0.043(4) -0.008(3) -0.001(3) 0.004(3)
C38 0.061(5) 0.046(4) 0.053(5) -0.008(4) 0.008(4) -0.005(3)
C39 0.052(4) 0.036(3) 0.048(4) -0.010(3) -0.015(3) -0.006(3)
C40 0.063(4) 0.027(3) 0.057(5) 0.003(3) -0.008(4) -0.017(3)
C41 0.066(5) 0.038(4) 0.057(5) -0.010(3) 0.010(4) -0.014(3)
C42 0.074(5) 0.023(3) 0.080(6) -0.025(3) 0.007(4) -0.004(3)
C43 0.061(5) 0.034(3) 0.059(5) -0.011(3) 0.006(4) -0.010(3)
C44 0.075(6) 0.041(4) 0.112(8) -0.011(5) 0.044(6) -0.009(4)
C45 0.083(6) 0.043(4) 0.074(6) 0.003(4) 0.030(5) -0.007(4)
C46 0.069 0.038 0.068 0.016 0.011 -0.013
C47 0.088(6) 0.059(5) 0.057(5) -0.018(4) 0.013(4) -0.008(4)
C48 0.088(6) 0.052(5) 0.067(6) -0.014(4) 0.007(5) -0.022(4)
C49 0.058(4) 0.039(4) 0.072(5) -0.024(4) 0.024(4) -0.012(3)
C50 0.076(6) 0.048(5) 0.095(7) -0.014(5) -0.013(5) 0.007(4)
C51 0.061(4) 0.039(4) 0.049(4) -0.014(3) 0.006(3) -0.005(3)
C52 0.067(5) 0.041(4) 0.085(6) 0.001(4) -0.002(5) 0.001(4)
C53 0.059(4) 0.029(3) 0.053(4) -0.009(3) 0.006(4) -0.008(3)
C54 0.052(4) 0.035(3) 0.052(4) 0.003(3) -0.007(3) -0.002(3)
C55 0.051(4) 0.041(4) 0.065(5) 0.018(4) -0.010(4) 0.002(3)
C56 0.067(5) 0.051(4) 0.070(6) 0.019(4) 0.018(5) 0.003(4)
C57 0.070(5) 0.052(5) 0.075(6) -0.007(4) -0.017(5) 0.017(4)
C58 0.081(6) 0.035(4) 0.055(5) -0.007(3) -0.026(4) 0.001(4)
C59 0.144(9) 0.045(5) 0.060(6) 0.002(4) -0.036(6) 0.032(5)
C60 0.083(5) 0.031(3) 0.047(4) 0.001(3) 0.005(4) -0.005(3)
C61 0.062(5) 0.044(4) 0.056(5) -0.006(4) 0.005(4) -0.010(3)
C62 0.058(5) 0.047(4) 0.092(7) -0.022(4) -0.008(5) -0.009(4)
C63 0.075(6) 0.061(5) 0.094(7) -0.010(5) -0.022(5) -0.005(4)
C64 0.107(8) 0.053(5) 0.113(9) -0.015(6) 0.010(7) -0.021(5)
C65 0.064(5) 0.052(5) 0.063(5) -0.031(4) 0.023(4) -0.023(4)
C66 0.127(9) 0.073(6) 0.096(8) -0.015(6) -0.012(7) -0.038(6)
C67 0.114(8) 0.050(5) 0.110(8) -0.010(6) 0.020(7) 0.009(5)
C68 0.102(8) 0.047(5) 0.128(10) -0.048(6) 0.059(7) -0.029(5)
C69 0.126(10) 0.072(7) 0.111(9) -0.051(7) 0.032(8) -0.044(7)
C70 0.079(6) 0.049(5) 0.101(7) -0.029(5) 0.032(5) -0.015(4)
C71 0.094(6) 0.036(4) 0.078(6) -0.010(4) 0.028(5) -0.018(4)
C72 0.088(6) 0.045(4) 0.055(5) -0.006(4) 0.019(4) -0.012(4)
C73 0.074(5) 0.038(4) 0.061(5) -0.004(3) -0.003(4) -0.009(3)
C74 0.044(4) 0.045(4) 0.052(5) -0.011(3) -0.002(3) 0.007(3)
C75 0.077(5) 0.053(5) 0.069(5) -0.017(4) 0.021(5) -0.013(4)
C76 0.070(5) 0.030(3) 0.069(6) -0.006(3) 0.010(4) 0.001(3)
C77 0.065(4) 0.046(4) 0.043(4) 0.009(3) -0.004(4) 0.000(3)
C78 0.078(5) 0.042(4) 0.058(5) 0.001(4) -0.005(4) 0.010(4)
N1 0.063(4) 0.039(3) 0.054(4) -0.012(3) -0.014(3) -0.008(3)
N2 0.056(3) 0.035(3) 0.042(3) -0.011(2) 0.004(3) -0.010(2)
N3 0.051(3) 0.042(3) 0.060(4) 0.004(3) -0.016(3) -0.002(3)
N4 0.064(4) 0.031(3) 0.060(4) -0.005(3) -0.014(3) -0.005(3)
N5 0.059(3) 0.032(3) 0.045(3) -0.001(3) -0.004(3) 0.002(2)
N6 0.065(4) 0.025(3) 0.047(4) 0.000(2) -0.007(3) -0.006(2)
N7 0.048(3) 0.035(3) 0.064(4) 0.001(3) 0.007(3) -0.004(2)
N8 0.058(4) 0.030(3) 0.059(4) -0.012(3) 0.002(3) -0.006(2)
N9 0.049(3) 0.043(3) 0.051(4) -0.010(3) 0.002(3) -0.005(3)
N10 0.068(4) 0.042(3) 0.060(4) -0.011(3) 0.013(3) -0.001(3)
N11 0.052(3) 0.029(3) 0.047(4) -0.007(2) 0.004(3) 0.001(2)
N12 0.062(4) 0.036(3) 0.059(4) -0.004(3) 0.004(3) -0.003(3)
O1 0.056(3) 0.047(3) 0.081(4) 0.016(3) 0.000(3) 0.007(2)
O2 0.079(4) 0.050(3) 0.075(4) 0.003(3) 0.023(3) 0.009(3)
O3 0.089(4) 0.077(4) 0.086(5) 0.007(3) 0.033(4) 0.018(3)
O4 0.102(5) 0.079(5) 0.098(5) -0.006(4) 0.007(4) 0.047(4)
O5 0.100(5) 0.049(3) 0.113(6) 0.000(4) -0.017(4) 0.009(3)
O6 0.070(4) 0.095(5) 0.076(4) 0.007(4) -0.021(3) -0.020(3)
O7 0.060(3) 0.040(3) 0.084(4) 0.007(3) -0.001(3) -0.011(2)
O8 0.071(4) 0.068(4) 0.091(5) 0.034(3) -0.018(3) 0.000(3)
O9 0.057(3) 0.040(3) 0.069(4) 0.017(2) 0.004(3) 0.002(2)
O10 0.062(4) 0.063(3) 0.094(5) 0.032(3) -0.005(3) -0.010(3)
O11 0.055(3) 0.044(3) 0.068(3) 0.015(3) 0.005(3) 0.004(2)
O12 0.063(3) 0.063(3) 0.098(5) 0.007(3) 0.026(3) 0.007(3)
O13 0.100 0.052 0.046 0.026 -0.019 0.023
O14 0.092 0.057 0.032 0.026 -0.025 -0.029
O15 0.069(4) 0.097(5) 0.115(6) 0.024(4) 0.019(4) 0.012(4)
O16 0.068 0.047 0.084 -0.039 -0.037 0.015
O17 0.109 0.048 0.090 0.033 -0.041 -0.047
O18 0.068 0.047 0.084 -0.039 -0.037 0.015
O19 0.082(5) 0.114(6) 0.197(10) 0.004(6) 0.035(6) -0.007(4)
O20 0.268(15) 0.188(10) 0.140(10) 0.021(8) 0.023(10) 0.056(11)
O21 0.248(15) 0.37(2) 0.192(12) -0.176(13) -0.097(11) 0.200(15)
Zn1 0.0551(5) 0.0313(4) 0.0525(5) 0.0009(3) 0.0015(4) -0.0025(3)
Zn2 0.0633(5) 0.0282(4) 0.0561(6) 0.0013(4) -0.0088(4) -0.0032(4)
Zn3 0.0603(5) 0.0346(4) 0.0514(5) -0.0059(4) -0.0088(5) 0.0015(3)

loop_
_atom_type_symbol
_atom_type_description
_atom_type_scat_dispersion_real
_atom_type_scat_dispersion_imag
_atom_type_scat_source
C C 0.0033 0.0016 'International Tables Vol C Tables 4.2.6.8 and 6.1.1.4'
H H 0.0000 0.0000 'International Tables Vol C Tables 4.2.6.8 and 6.1.1.4'
N N 0.0061 0.0033 'International Tables Vol C Tables 4.2.6.8 and 6.1.1.4'
O O 0.0106 0.0060 'International Tables Vol C Tables 4.2.6.8 and 6.1.1.4'
Zn Zn 0.2839 1.4301 'International Tables Vol C Tables 4.2.6.8 and 6.1.1.4'

loop_
_geom_angle_atom_site_label_1
_geom_angle_atom_site_label_2
_geom_angle_atom_site_label_3
_geom_angle
_geom_angle_site_symmetry_1
_geom_angle_site_symmetry_3
N1 C1 C2 109.2(6) . .
N1 C1 H1 125.4 . .
C2 C1 H1 125.4 . .
C1 C2 N2 105.7(7) . .
C1 C2 H2 127.1 . .
N2 C2 H2 127.1 . .
N2 C3 N1 111.1(6) . .
N2 C3 H3 124.5 . .
N1 C3 H3 124.5 . .
C7 C4 C8 119.4(8) . .
C7 C4 H4 120.3 . .
C8 C4 H4 120.3 . .
C7 C5 C6 119.5(7) . .
C7 C5 H5 120.2 . .
C6 C5 H5 120.2 . .
C9 C6 C5 117.7(7) . .
C9 C6 H6 121.1 . .
C5 C6 H6 121.1 . .
C5 C7 C4 120.7(6) . .
C5 C7 N2 118.2(6) . .
C4 C7 N2 121.1(7) . .
C9 C8 C4 120.3(8) . .
C9 C8 H8 119.8 . .
C4 C8 H8 119.8 . .
C8 C9 C6 122.2(7) . .
C8 C9 O16 126.5(7) . .
C6 C9 O16 111.1(7) . .
C15 C10 C13 119.7(7) . .
C15 C10 N3 121.3(7) . .
C13 C10 N3 119.1(7) . .
C12 C11 C15 120.7(9) . .
C12 C11 H11 119.6 . .
C15 C11 H11 119.6 . .
C11 C12 C14 120.6(8) . .
C11 C12 O16 116.2(9) . .
C14 C12 O16 122.4(8) . .
C14 C13 C10 120.1(9) . .
C14 C13 H13 119.9 . .
C10 C13 H13 119.9 . .
C13 C14 C12 119.6(9) . .
C13 C14 H14 120.2 . .
C12 C14 H14 120.2 . .
C10 C15 C11 119.1(8) . .
C10 C15 H15 120.4 . .
C11 C15 H15 120.4 . .
N4 C16 N3 113.1(7) . .
N4 C16 H16 123.4 . .
N3 C16 H16 123.4 . .
C18 C17 N3 107.4(7) . .
C18 C17 H17 126.3 . .
N3 C17 H17 126.3 . .
C17 C18 N4 108.7(7) . .
C17 C18 H18 125.6 . .
N4 C18 H18 125.6 . .
O2 C19 O1 121.5(8) . .
O2 C19 C21 121.5(7) . .
O1 C19 C21 116.7(7) . .
C21 C20 C26 119.9(7) . .
C21 C20 H20 120.0 . .
C26 C20 H20 120.0 . .
C20 C21 C22 119.8(7) . .
C20 C21 C19 121.1(7) . .
C22 C21 C19 119.0(7) . .
C23 C22 C21 121.0(7) . .
C23 C22 H22 119.5 . .
C21 C22 H22 119.5 . .
C22 C23 C25 119.4(7) . .
C22 C23 C24 121.3(8) . .
C25 C23 C24 119.2(8) . .
O5 C24 O4 121.3(9) . .
O5 C24 C23 121.3(10) . .
O4 C24 C23 117.3(9) . .
O5 C24 Zn2 69.7(6) . 4_545
O4 C24 Zn2 51.7(5) . 4_545
C23 C24 Zn2 167.1(8) . 4_545
C23 C25 C26 120.8(8) . .
C23 C25 H25 119.6 . .
C26 C25 H25 119.6 . .
O3 C26 C20 124.0(7) . .
O3 C26 C25 116.8(8) . .
C20 C26 C25 119.0(8) . .
O6 C27 O7 124.0(8) . .
O6 C27 C29 120.6(7) . .
O7 C27 C29 115.4(7) . .
C34 C28 C29 118.4(7) . .
C34 C28 H28 120.8 . .
C29 C28 H28 120.8 . .
C30 C29 C28 121.4(6) . .
C30 C29 C27 119.1(7) . .
C28 C29 C27 119.4(6) . .
C29 C30 C31 118.9(7) . .
C29 C30 H30 120.5 . .
C31 C30 H30 120.5 . .
C33 C31 C30 119.8(7) . .
C33 C31 C32 119.2(6) . .
C30 C31 C32 121.0(7) . .
O10 C32 O9 122.1(7) . .
O10 C32 C31 121.0(7) . .
O9 C32 C31 116.9(7) . .
C31 C33 C34 120.6(7) . .
C31 C33 H33 119.7 . .
C34 C33 H33 119.7 . .
O8 C34 C28 117.3(7) . .
O8 C34 C33 121.9(7) . .
C28 C34 C33 120.7(7) . .
C36 C35 N5 111.7(6) . .
C36 C35 H35 124.1 . .
N5 C35 H35 124.1 . .
C35 C36 N6 104.4(7) . .
C35 C36 H36 127.8 . .
N6 C36 H36 127.8 . .
N6 C37 N5 110.1(6) . .
N6 C37 H37 124.9 . .
N5 C37 H37 124.9 . .
C39 C38 C43 119.6(7) . .
C39 C38 H38 120.2 . .
C43 C38 H38 120.2 . .
C38 C39 C40 121.0(6) . .
C38 C39 N6 119.7(7) . .
C40 C39 N6 119.3(6) . .
C41 C40 C39 120.9(6) . .
C41 C40 H40 119.6 . .
C39 C40 H40 119.6 . .
C40 C41 C42 117.3(7) . .
C40 C41 H41 121.3 . .
C42 C41 H41 121.3 . .
C43 C42 O17 125.0(6) . .
C43 C42 C41 123.0(6) . .
O17 C42 C41 112.0(7) . .
C42 C43 C38 118.1(6) . .
C42 C43 H43 121.0 . .
C38 C43 H43 121.0 . .
C48 C44 C45 122.4(7) . .
C48 C44 O17 119.7(9) . .
C45 C44 O17 117.6(9) . .
C46 C45 C44 118.2(9) . .
C46 C45 H45 120.9 . .
C44 C45 H45 120.9 . .
C45 C46 C49 120.0(8) . .
C45 C46 H46 120.0 . .
C49 C46 H46 120.0 . .
C49 C47 C48 119.4(9) . .
C49 C47 H47 120.3 . .
C48 C47 H47 120.3 . .
C44 C48 C47 119.5(9) . .
C44 C48 H48 120.3 . .
C47 C48 H48 120.3 . .
C47 C49 C46 120.4(7) . .
C47 C49 N7 120.0(8) . .
C46 C49 N7 119.6(7) . .
C52 C50 N7 106.8(8) . .
C52 C50 H50 126.6 . .
N7 C50 H50 126.6 . .
N7 C51 N8 112.3(7) . .
N7 C51 H51 123.8 . .
N8 C51 H51 123.8 . .
C50 C52 N8 110.1(7) . .
C50 C52 H52 124.9 . .
N8 C52 H52 124.9 . .
O12 C53 O11 124.9(7) . .
O12 C53 C54 119.0(7) . .
O11 C53 C54 116.1(6) . .
C60 C54 C55 120.0(7) . .
C60 C54 C53 121.9(7) . .
C55 C54 C53 118.0(6) . .
C56 C55 C54 119.9(6) . .
C56 C55 H55 120.0 . .
C54 C55 H55 120.0 . .
O15 C56 C57 123.3(8) . .
O15 C56 C55 117.6(7) . .
C57 C56 C55 118.8(7) . .
C56 C57 C58 120.3(7) . .
C56 C57 H57 119.8 . .
C58 C57 H57 119.8 . .
C60 C58 C57 120.6(7) . .
C60 C58 C59 122.1(9) . .
C57 C58 C59 117.3(8) . .
O13 C59 O14 121.2(8) . .
O13 C59 C58 121.1(10) . .
O14 C59 C58 117.7(9) . .
C58 C60 C54 120.3(7) . .
C58 C60 H60 119.9 . .
C54 C60 H60 119.9 . .
N9 C61 N10 111.4(7) . .
N9 C61 H61 124.3 . .
N10 C61 H61 124.3 . .
N9 C62 C63 109.9(8) . .
N9 C62 H62 125.1 . .
C63 C62 H62 125.1 . .
N10 C63 C62 106.7(8) . .
N10 C63 H63 126.7 . .
C62 C63 H63 126.7 . .
C65 C64 C67 127.2(11) . .
C65 C64 H64 116.4 . .
C67 C64 H64 116.4 . .
C64 C65 C66 116.2(9) . .
C64 C65 N10 123.6(8) . .
C66 C65 N10 120.2(9) . .
C65 C66 C69 122.4(12) . .
C65 C66 H66 118.8 . .
C69 C66 H66 118.8 . .
C64 C67 C68 114.5(11) . .
C64 C67 H67 122.8 . .
C68 C67 H67 122.8 . .
O18 C68 C69 120.2(11) . .
O18 C68 C67 118.4(12) . .
C69 C68 C67 121.2(9) . .
C68 C69 C66 117.7(11) . .
C68 C69 H69 121.1 . .
C66 C69 H69 121.1 . .
O18 C70 C71 126.1(8) . .
O18 C70 C72 115.3(7) . .
C71 C70 C72 118.2(7) . .
C70 C71 C75 121.4(7) . .
C70 C71 H71 119.3 . .
C75 C71 H71 119.3 . .
C73 C72 C70 120.2(8) . .
C73 C72 H72 119.9 . .
C70 C72 H72 119.9 . .
C72 C73 C74 120.9(7) . .
C72 C73 H73 119.5 . .
C74 C73 H73 119.5 . .
C75 C74 C73 120.0(7) . .
C75 C74 N11 120.0(7) . .
C73 C74 N11 120.0(6) . .
C74 C75 C71 119.1(8) . .
C74 C75 H75 120.4 . .
C71 C75 H75 120.4 . .
N11 C76 N12 110.2(7) . .
N11 C76 H76 124.9 . .
N12 C76 H76 124.9 . .
C78 C77 N11 105.3(7) . .
C78 C77 H77 127.4 . .
N11 C77 H77 127.4 . .
C77 C78 N12 110.2(6) . .
C77 C78 H78 124.9 . .
N12 C78 H78 124.9 . .
C3 N1 C1 106.7(6) . .
C3 N1 Zn3 128.5(5) . .
C1 N1 Zn3 123.3(5) . .
C3 N2 C2 107.2(6) . .
C3 N2 C7 127.6(6) . .
C2 N2 C7 125.1(6) . .
C16 N3 C17 104.3(6) . .
C16 N3 C10 129.5(6) . .
C17 N3 C10 126.1(7) . .
C16 N4 C18 106.4(7) . .
C16 N4 Zn2 128.9(6) . 1_545
C18 N4 Zn2 124.6(5) . 1_545
C37 N5 C35 104.9(6) . .
C37 N5 Zn1 129.5(5) . .
C35 N5 Zn1 125.5(5) . .
C37 N6 C36 108.7(6) . .
C37 N6 C39 126.8(6) . .
C36 N6 C39 124.5(6) . .
C51 N7 C50 106.9(6) . .
C51 N7 C49 125.9(7) . .
C50 N7 C49 127.2(7) . .
C51 N8 C52 103.9(6) . .
C51 N8 Zn3 130.5(5) . 8_544
C52 N8 Zn3 125.6(5) . 8_544
C62 N9 C61 106.6(6) . .
C62 N9 Zn1 127.5(5) . .
C61 N9 Zn1 125.6(5) . .
C61 N10 C63 105.4(6) . .
C61 N10 C65 126.5(7) . .
C63 N10 C65 128.1(7) . .
C76 N11 C77 108.3(6) . .
C76 N11 C74 125.1(6) . .
C77 N11 C74 126.3(6) . .
C78 N12 C76 105.9(7) . .
C78 N12 Zn2 126.3(5) . 4
C76 N12 Zn2 127.6(5) . 4
C19 O1 Zn3 114.2(5) . .
C26 O3 H3A 108.5 . .
C24 O4 Zn2 100.5(6) . 4_545
C24 O5 Zn2 82.6(7) . 4_545
C27 O7 Zn3 109.9(5) . .
C34 O8 H8A 109.5 . .
C32 O9 Zn1 115.3(5) . .
C53 O11 Zn1 116.5(5) . .
C59 O13 Zn2 84.1(6) . .
C59 O14 Zn2 99.8(5) . .
C56 O15 H15A 108.1 . .
C12 O16 C9 122.0(6) . .
C42 O17 C44 121.7(7) . .
C70 O18 C68 120.1(7) . .
H19D O19 H19A 109.5 . .
H20B O20 H20C 109.5 . .
H21D O21 H21C 109.5 . .
N5 Zn1 O9 109.0(2) . .
N5 Zn1 O11 116.5(2) . .
O9 Zn1 O11 94.9(2) . .
N5 Zn1 N9 113.2(2) . .
O9 Zn1 N9 116.8(2) . .
O11 Zn1 N9 105.5(2) . .
N12 Zn2 O4 97.2(3) 8_544 8_554
N12 Zn2 N4 104.6(2) 8_544 1_565
O4 Zn2 N4 99.9(3) 8_554 1_565
N12 Zn2 O14 98.9(2) 8_544 .
O4 Zn2 O14 109.6(3) 8_554 .
N4 Zn2 O14 139.4(2) 1_565 .
N12 Zn2 O5 150.3(3) 8_544 8_554
O4 Zn2 O5 55.4(3) 8_554 8_554
N4 Zn2 O5 92.5(2) 1_565 8_554
O14 Zn2 O5 82.4(2) . 8_554
N12 Zn2 O13 102.5(2) 8_544 .
O4 Zn2 O13 156.3(3) 8_554 .
N4 Zn2 O13 87.9(2) 1_565 .
O14 Zn2 O13 54.6(2) . .
O5 Zn2 O13 102.3(2) 8_554 .
N12 Zn2 C24 124.5(3) 8_544 8_554
O4 Zn2 C24 27.7(3) 8_554 8_554
N4 Zn2 C24 95.9(3) 1_565 8_554
O14 Zn2 C24 97.5(3) . 8_554
O5 Zn2 C24 27.6(3) 8_554 8_554
O13 Zn2 C24 129.7(3) . 8_554
O1 Zn3 O7 106.8(2) . .
O1 Zn3 N1 105.8(3) . .
O7 Zn3 N1 127.6(3) . .
O1 Zn3 N8 99.0(2) . 4
O7 Zn3 N8 105.8(2) . 4
N1 Zn3 N8 108.2(3) . 4

loop_
_geom_bond_atom_site_label_1
_geom_bond_atom_site_label_2
_geom_bond_distance
_geom_bond_site_symmetry_2
C1 N1 1.337(10) .
C1 C2 1.350(11) .
C1 H1 0.9300 .
C2 N2 1.375(9) .
C2 H2 0.9300 .
C3 N2 1.308(9) .
C3 N1 1.316(8) .
C3 H3 0.9300 .
C4 C7 1.363(10) .
C4 C8 1.394(10) .
C4 H4 0.9300 .
C5 C7 1.330(10) .
C5 C6 1.423(10) .
C5 H5 0.9300 .
C6 C9 1.373(11) .
C6 H6 0.9300 .
C7 N2 1.448(8) .
C8 C9 1.294(11) .
C8 H8 0.9300 .
C9 O16 1.391(8) .
C10 C15 1.380(11) .
C10 C13 1.391(11) .
C10 N3 1.403(9) .
C11 C12 1.362(13) .
C11 C15 1.385(10) .
C11 H11 0.9300 .
C12 C14 1.371(13) .
C12 O16 1.373(9) .
C13 C14 1.376(12) .
C13 H13 0.9300 .
C14 H14 0.9300 .
C15 H15 0.9300 .
C16 N4 1.282(9) .
C16 N3 1.332(10) .
C16 H16 0.9300 .
C17 C18 1.332(11) .
C17 N3 1.383(10) .
C17 H17 0.9300 .
C18 N4 1.355(11) .
C18 H18 0.9300 .
C19 O2 1.221(9) .
C19 O1 1.272(9) .
C19 C21 1.470(11) .
C20 C21 1.374(11) .
C20 C26 1.387(11) .
C20 H20 0.9300 .
C21 C22 1.388(10) .
C22 C23 1.352(11) .
C22 H22 0.9300 .
C23 C25 1.383(12) .
C23 C24 1.531(11) .
C24 O5 1.184(11) .
C24 O4 1.198(12) .
C24 Zn2 2.530(10) 4_545
C25 C26 1.388(11) .
C25 H25 0.9300 .
C26 O3 1.369(10) .
C27 O6 1.229(10) .
C27 O7 1.256(9) .
C27 C29 1.515(10) .
C28 C34 1.365(10) .
C28 C29 1.416(10) .
C28 H28 0.9300 .
C29 C30 1.376(9) .
C30 C31 1.400(10) .
C30 H30 0.9300 .
C31 C33 1.376(10) .
C31 C32 1.492(10) .
C32 O10 1.205(9) .
C32 O9 1.280(9) .
C33 C34 1.392(10) .
C33 H33 0.9300 .
C34 O8 1.365(9) .
C35 C36 1.336(11) .
C35 N5 1.366(10) .
C35 H35 0.9300 .
C36 N6 1.382(8) .
C36 H36 0.9300 .
C37 N6 1.331(9) .
C37 N5 1.335(8) .
C37 H37 0.9300 .
C38 C39 1.369(9) .
C38 C43 1.388(10) .
C38 H38 0.9300 .
C39 C40 1.368(10) .
C39 N6 1.438(8) .
C40 C41 1.369(10) .
C40 H40 0.9300 .
C41 C42 1.384(10) .
C41 H41 0.9300 .
C42 C43 1.367(11) .
C42 O17 1.372(9) .
C43 H43 0.9300 .
C44 C48 1.323(13) .
C44 C45 1.385(14) .
C44 O17 1.405(9) .
C45 C46 1.364(10) .
C45 H45 0.9300 .
C46 C49 1.384(11) .
C46 H46 0.9300 .
C47 C49 1.355(12) .
C47 C48 1.393(11) .
C47 H47 0.9300 .
C48 H48 0.9300 .
C49 N7 1.446(8) .
C50 C52 1.318(11) .
C50 N7 1.369(10) .
C50 H50 0.9300 .
C51 N7 1.307(9) .
C51 N8 1.328(9) .
C51 H51 0.9300 .
C52 N8 1.377(10) .
C52 H52 0.9300 .
C53 O12 1.218(9) .
C53 O11 1.239(9) .
C53 C54 1.547(10) .
C54 C60 1.360(9) .
C54 C55 1.397(10) .
C55 C56 1.376(11) .
C55 H55 0.9300 .
C56 O15 1.337(10) .
C56 C57 1.377(11) .
C57 C58 1.382(12) .
C57 H57 0.9300 .
C58 C60 1.348(11) .
C58 C59 1.504(10) .
C59 O13 1.199(11) .
C59 O14 1.231(12) .
C60 H60 0.9300 .
C61 N9 1.318(9) .
C61 N10 1.346(10) .
C61 H61 0.9300 .
C62 N9 1.310(10) .
C62 C63 1.363(11) .
C62 H62 0.9300 .
C63 N10 1.358(11) .
C63 H63 0.9300 .
C64 C65 1.282(14) .
C64 C67 1.384(13) .
C64 H64 0.9300 .
C65 C66 1.365(13) .
C65 N10 1.408(9) .
C66 C69 1.379(14) .
C66 H66 0.9300 .
C67 C68 1.391(16) .
C67 H67 0.9300 .
C68 O18 1.374(10) .
C68 C69 1.368(17) .
C69 H69 0.9300 .
C70 O18 1.357(9) .
C70 C71 1.381(12) .
C70 C72 1.398(11) .
C71 C75 1.382(11) .
C71 H71 0.9300 .
C72 C73 1.348(11) .
C72 H72 0.9300 .
C73 C74 1.388(11) .
C73 H73 0.9300 .
C74 C75 1.363(11) .
C74 N11 1.435(8) .
C75 H75 0.9300 .
C76 N11 1.297(10) .
C76 N12 1.359(9) .
C76 H76 0.9300 .
C77 C78 1.344(11) .
C77 N11 1.397(8) .
C77 H77 0.9300 .
C78 N12 1.347(10) .
C78 H78 0.9300 .
N1 Zn3 1.989(6) .
N4 Zn2 2.052(6) 1_545
N5 Zn1 1.967(6) .
N8 Zn3 2.013(5) 8_544
N9 Zn1 2.007(6) .
N12 Zn2 2.007(6) 4
O1 Zn3 1.959(5) .
O3 H3A 0.8500 .
O4 Zn2 2.020(6) 4_545
O5 Zn2 2.393(7) 4_545
O7 Zn3 1.966(5) .
O8 H8A 0.8200 .
O9 Zn1 1.976(5) .
O11 Zn1 1.990(5) .
O13 Zn2 2.456(5) .
O14 Zn2 2.114(5) .
O15 H15A 0.8503 .
O19 H19D 0.8497 .
O19 H19A 0.8500 .
O20 H20B 0.8502 .
O20 H20C 0.8501 .
O21 H21D 0.8496 .
O21 H21C 0.8502 .
Zn2 N12 2.007(6) 8_544
Zn2 O4 2.020(6) 8_554
Zn2 N4 2.052(6) 1_565
Zn2 O5 2.393(7) 8_554
Zn2 C24 2.530(10) 8_554
Zn3 N8 2.013(5) 4
